data_4001970
loop_
_publ_author_name
'Yao, Jinlei'
'Wang, Peng'
'Mozharivskyj, Yurij'

_publ_section_title
;
 Tuning Magnetic and Structural Transitions through Valence Electron
 Concentration in the Giant Magnetocaloric Gd5--xEuxGe4Phases
;
_journal_issue 3
_journal_name_full 'Chemistry of Materials'
_journal_page_first 552
_journal_paper_doi 10.1021/cm203148e
_journal_volume 24
_journal_year 2012
_chemical_formula_sum 'Eu0.5 Gd4.5 Ge4'
_chemical_formula_weight 1073.96
_chemical_name_systematic
; 
 ? 
;
_space_group_IT_number 14
_symmetry_cell_setting monoclinic
_symmetry_space_group_name_Hall '-P 2ac'
_symmetry_space_group_name_H-M 'P 1 1 21/a'
_atom_sites_solution_primary direct
_atom_sites_solution_secondary difmap
_audit_creation_method SHELXL-97
_cell_angle_alpha 90.00
_cell_angle_beta 90.00
_cell_angle_gamma 92.976(12)
_cell_formula_units_Z 4
_cell_length_a 7.6327(12)
_cell_length_b 14.9090(19)
_cell_length_c 7.8481(7)
_cell_measurement_reflns_used 2349
_cell_measurement_temperature 293(2)
_cell_measurement_theta_max 29.09
_cell_measurement_theta_min 2.93
_cell_volume 891.9(2)
_computing_cell_refinement X-Area
_computing_data_collection X-Area
_computing_data_reduction X-Red32
_computing_publication_material 'SHELXL-97 (Sheldrick, 1997)'
_computing_structure_refinement 'SHELXL-97 (Sheldrick, 1997)'
_computing_structure_solution 'SHELXS-97 (Sheldrick, 1990)'
_diffrn_ambient_temperature 293(2)
_diffrn_measured_fraction_theta_full 0.983
_diffrn_measured_fraction_theta_max 0.983
_diffrn_measurement_device_type 'STOE IPDSII'
_diffrn_measurement_method 'omega scan'
_diffrn_radiation_monochromator graphite
_diffrn_radiation_source 'fine-focus sealed tube'
_diffrn_radiation_type MoK\a
_diffrn_radiation_wavelength 0.71073
_diffrn_reflns_av_R_equivalents 0.1374
_diffrn_reflns_av_sigmaI/netI 0.2051
_diffrn_reflns_limit_h_max 10
_diffrn_reflns_limit_h_min -10
_diffrn_reflns_limit_k_max 18
_diffrn_reflns_limit_k_min -20
_diffrn_reflns_limit_l_max 10
_diffrn_reflns_limit_l_min -10
_diffrn_reflns_number 8261
_diffrn_reflns_theta_full 29.09
_diffrn_reflns_theta_max 29.09
_diffrn_reflns_theta_min 2.93
_exptl_absorpt_coefficient_mu 49.590
_exptl_absorpt_correction_T_max 0.1960
_exptl_absorpt_correction_T_min 0.0759
_exptl_absorpt_correction_type numerical
_exptl_absorpt_process_details X-Red
_exptl_crystal_colour metallic
_exptl_crystal_density_diffrn 7.998
_exptl_crystal_density_method 'not measured'
_exptl_crystal_description block
_exptl_crystal_F_000 1790
_exptl_crystal_size_max 0.158
_exptl_crystal_size_mid 0.075
_exptl_crystal_size_min 0.065
_refine_diff_density_max 2.205
_refine_diff_density_min -2.048
_refine_diff_density_rms 0.542
_refine_ls_extinction_coef 0.00054(4)
_refine_ls_extinction_expression Fc^*^=kFc[1+0.001xFc^2^\l^3^/sin(2\q)]^-1/4^
_refine_ls_extinction_method SHELXL
_refine_ls_goodness_of_fit_ref 0.690
_refine_ls_matrix_type full
_refine_ls_number_parameters 83
_refine_ls_number_reflns 2349
_refine_ls_number_restraints 0
_refine_ls_restrained_S_all 0.690
_refine_ls_R_factor_all 0.1343
_refine_ls_R_factor_gt 0.0468
_refine_ls_shift/su_max 0.000
_refine_ls_shift/su_mean 0.000
_refine_ls_structure_factor_coef Fsqd
_refine_ls_weighting_details 'calc w=1/[\s^2^(Fo^2^)+(0.0000P)^2^+0.0000P] where P=(Fo^2^+2Fc^2^)/3'
_refine_ls_weighting_scheme calc
_refine_ls_wR_factor_gt 0.0559
_refine_ls_wR_factor_ref 0.0730
_reflns_number_gt 1150
_reflns_number_total 2349
_reflns_threshold_expression >2sigma(I)
_cod_data_source_file Gd4.5Eu0.5Ge4.cif
_cod_data_source_block p1
_cod_depositor_comments
;
The following automatic conversions were performed:

'_symmetry_cell_setting' value 'Monoclinic' changed to 'monoclinic'
according to
/usr/data/users/saulius/automatic-downloads/retrospective/ACS/lib/dictionaries/cif_core.dic
dictionary named 'cif_core.dic' version 2.4.2 from 2011-04-26.

Automatic conversion script
Id: cif_fix_values 2281 2013-09-26 08:29:07Z andrius 
;
_cod_original_sg_symbol_H-M P112(1)/a
_cod_original_formula_sum 'Eu0.50 Gd4.50 Ge4'
_cod_database_code 4001970

loop_
_symmetry_equiv_pos_as_xyz
'x, y, z'
'-x+1/2, -y, z+1/2'
'-x, -y, -z'
'x-1/2, y, -z-1/2'

loop_
_atom_site_label
_atom_site_type_symbol
_atom_site_fract_x
_atom_site_fract_y
_atom_site_fract_z
_atom_site_U_iso_or_equiv
_atom_site_adp_type
_atom_site_occupancy
_atom_site_symmetry_multiplicity
_atom_site_calc_flag
_atom_site_refinement_flags
Gd1A Gd -0.00665(15) 0.59715(9) 0.18037(15) 0.0092(2) Uani 0.90 1 d P
Eu1A Eu -0.00665(15) 0.59715(9) 0.18037(15) 0.0092(2) Uani 0.10 1 d P
Gd1B Gd 0.01337(15) 0.90177(9) 0.18151(15) 0.0096(2) Uani 0.90 1 d P
Eu1B Eu 0.01337(15) 0.90177(9) 0.18151(15) 0.0096(2) Uani 0.10 1 d P
Gd2A Gd 0.33040(14) 0.12190(7) 0.17422(15) 0.0068(2) Uani 0.90 1 d P
Eu2A Eu 0.33040(14) 0.12190(7) 0.17422(15) 0.0068(2) Uani 0.10 1 d P
Gd2B Gd 0.35416(14) 0.38172(8) 0.15984(15) 0.0077(2) Uani 0.90 1 d P
Eu2B Eu 0.35416(14) 0.38172(8) 0.15984(15) 0.0077(2) Uani 0.10 1 d P
Gd3 Gd 0.17815(19) 0.25393(10) 0.50626(14) 0.0070(2) Uani 0.90 1 d P
Eu3 Eu 0.17815(19) 0.25393(10) 0.50626(14) 0.0070(2) Uani 0.10 1 d P
Ge1A Ge 0.1572(4) 0.04184(19) 0.4686(3) 0.0112(6) Uani 1 1 d .
Ge1B Ge 0.2044(4) 0.45701(19) 0.4618(3) 0.0110(6) Uani 1 1 d .
Ge2 Ge 0.0453(3) 0.24788(18) 0.1152(3) 0.0084(5) Uani 1 1 d .
Ge3 Ge 0.2956(3) 0.24836(18) 0.8681(3) 0.0092(5) Uani 1 1 d .

loop_
_atom_site_aniso_label
_atom_site_aniso_U_11
_atom_site_aniso_U_22
_atom_site_aniso_U_33
_atom_site_aniso_U_23
_atom_site_aniso_U_13
_atom_site_aniso_U_12
Gd1A 0.0077(5) 0.0104(6) 0.0095(5) -0.0005(5) 0.0011(5) -0.0011(4)
Eu1A 0.0077(5) 0.0104(6) 0.0095(5) -0.0005(5) 0.0011(5) -0.0011(4)
Gd1B 0.0096(6) 0.0103(6) 0.0087(5) -0.0017(5) 0.0017(5) -0.0017(4)
Eu1B 0.0096(6) 0.0103(6) 0.0087(5) -0.0017(5) 0.0017(5) -0.0017(4)
Gd2A 0.0065(5) 0.0060(6) 0.0077(5) -0.0010(5) 0.0004(5) 0.0005(4)
Eu2A 0.0065(5) 0.0060(6) 0.0077(5) -0.0010(5) 0.0004(5) 0.0005(4)
Gd2B 0.0076(6) 0.0078(6) 0.0076(5) -0.0013(4) -0.0002(4) 0.0003(4)
Eu2B 0.0076(6) 0.0078(6) 0.0076(5) -0.0013(4) -0.0002(4) 0.0003(4)
Gd3 0.0065(5) 0.0074(6) 0.0070(5) -0.0001(5) -0.0007(4) -0.0001(4)
Eu3 0.0065(5) 0.0074(6) 0.0070(5) -0.0001(5) -0.0007(4) -0.0001(4)
Ge1A 0.0113(13) 0.0134(15) 0.0087(11) 0.0057(10) -0.0019(9) -0.0007(11)
Ge1B 0.0123(13) 0.0108(15) 0.0098(11) -0.0014(9) 0.0020(10) -0.0017(11)
Ge2 0.0067(13) 0.0075(13) 0.0109(11) 0.0003(9) 0.0009(8) 0.0011(10)
Ge3 0.0112(14) 0.0066(12) 0.0095(11) -0.0030(9) -0.0015(9) -0.0011(10)

loop_
_atom_type_symbol
_atom_type_description
_atom_type_scat_dispersion_real
_atom_type_scat_dispersion_imag
_atom_type_scat_source
Ge Ge 0.1547 1.8001 'International Tables Vol C Tables 4.2.6.8 and 6.1.1.4'
Eu Eu -0.1578 3.6682 'International Tables Vol C Tables 4.2.6.8 and 6.1.1.4'
Gd Gd -0.1653 3.9035 'International Tables Vol C Tables 4.2.6.8 and 6.1.1.4'

loop_
_geom_angle_atom_site_label_1
_geom_angle_atom_site_label_2
_geom_angle_atom_site_label_3
_geom_angle
_geom_angle_site_symmetry_1
_geom_angle_site_symmetry_3
Ge1B Gd1A Ge3 95.37(8) 2_564 2_564
Ge1B Gd1A Ge1B 98.01(7) 2_564 4_556
Ge3 Gd1A Ge1B 166.57(8) 2_564 4_556
Ge1B Gd1A Ge1B 140.50(10) 2_564 3_566
Ge3 Gd1A Ge1B 89.46(7) 2_564 3_566
Ge1B Gd1A Ge1B 80.95(4) 4_556 3_566
Ge1B Gd1A Ge3 132.09(7) 2_564 3_566
Ge3 Gd1A Ge3 82.92(7) 2_564 3_566
Ge1B Gd1A Ge3 87.24(7) 4_556 3_566
Ge1B Gd1A Ge3 87.40(7) 3_566 3_566
Ge1B Gd1A Ge2 83.40(7) 2_564 3_565
Ge3 Gd1A Ge2 82.89(7) 2_564 3_565
Ge1B Gd1A Ge2 97.48(7) 4_556 3_565
Ge1B Gd1A Ge2 136.07(8) 3_566 3_565
Ge3 Gd1A Ge2 48.78(6) 3_566 3_565
Ge1B Gd1A Ge1B 79.44(4) 2_564 .
Ge3 Gd1A Ge1B 84.62(7) 2_564 .
Ge1B Gd1A Ge1B 98.94(9) 4_556 .
Ge1B Gd1A Ge1B 61.99(8) 3_566 .
Ge3 Gd1A Ge1B 146.98(7) 3_566 .
Ge2 Gd1A Ge1B 157.68(8) 3_565 .
Ge1B Gd1A Eu3 54.65(6) 2_564 2_564
Ge3 Gd1A Eu3 52.80(5) 2_564 2_564
Ge1B Gd1A Eu3 136.56(6) 4_556 2_564
Ge1B Gd1A Eu3 142.19(6) 3_566 2_564
Ge3 Gd1A Eu3 89.71(6) 3_566 2_564
Ge2 Gd1A Eu3 51.29(6) 3_565 2_564
Ge1B Gd1A Eu3 106.62(6) . 2_564
Ge1B Gd1A Gd3 54.65(6) 2_564 2_564
Ge3 Gd1A Gd3 52.80(5) 2_564 2_564
Ge1B Gd1A Gd3 136.56(6) 4_556 2_564
Ge1B Gd1A Gd3 142.19(6) 3_566 2_564
Ge3 Gd1A Gd3 89.71(6) 3_566 2_564
Ge2 Gd1A Gd3 51.29(6) 3_565 2_564
Ge1B Gd1A Gd3 106.62(6) . 2_564
Eu3 Gd1A Gd3 0.00(6) 2_564 2_564
Ge1B Gd1A Eu2B 98.94(6) 2_564 4_556
Ge3 Gd1A Eu2B 128.31(6) 2_564 4_556
Ge1B Gd1A Eu2B 50.40(5) 4_556 4_556
Ge1B Gd1A Eu2B 50.36(5) 3_566 4_556
Ge3 Gd1A Eu2B 119.52(6) 3_566 4_556
Ge2 Gd1A Eu2B 147.87(7) 3_565 4_556
Ge1B Gd1A Eu2B 50.38(5) . 4_556
Eu3 Gd1A Eu2B 150.64(5) 2_564 4_556
Gd3 Gd1A Eu2B 150.64(5) 2_564 4_556
Ge1B Gd1A Gd2B 98.94(6) 2_564 4_556
Ge3 Gd1A Gd2B 128.31(6) 2_564 4_556
Ge1B Gd1A Gd2B 50.40(5) 4_556 4_556
Ge1B Gd1A Gd2B 50.36(5) 3_566 4_556
Ge3 Gd1A Gd2B 119.52(6) 3_566 4_556
Ge2 Gd1A Gd2B 147.87(7) 3_565 4_556
Ge1B Gd1A Gd2B 50.38(5) . 4_556
Eu3 Gd1A Gd2B 150.64(5) 2_564 4_556
Gd3 Gd1A Gd2B 150.64(5) 2_564 4_556
Eu2B Gd1A Gd2B 0.00(5) 4_556 4_556
Ge1B Gd1A Eu3 149.27(7) 2_564 3_566
Ge3 Gd1A Eu3 53.96(6) 2_564 3_566
Ge1B Gd1A Eu3 112.62(7) 4_556 3_566
Ge1B Gd1A Eu3 52.29(6) 3_566 3_566
Ge3 Gd1A Eu3 50.96(5) 3_566 3_566
Ge2 Gd1A Eu3 89.99(6) 3_565 3_566
Ge1B Gd1A Eu3 97.51(5) . 3_566
Eu3 Gd1A Eu3 98.35(5) 2_564 3_566
Gd3 Gd1A Eu3 98.35(5) 2_564 3_566
Eu2B Gd1A Eu3 102.39(4) 4_556 3_566
Gd2B Gd1A Eu3 102.39(4) 4_556 3_566
Ge1A Gd1B Ge3 92.59(8) 2_564 2_564
Ge1A Gd1B Ge1A 137.18(10) 2_564 3_566
Ge3 Gd1B Ge1A 89.84(7) 2_564 3_566
Ge1A Gd1B Ge3 133.19(7) 2_564 3_566
Ge3 Gd1B Ge3 84.80(8) 2_564 3_566
Ge1A Gd1B Ge3 89.61(7) 3_566 3_566
Ge1A Gd1B Ge1A 87.53(5) 2_564 1_565
Ge3 Gd1B Ge1A 88.88(7) 2_564 1_565
Ge1A Gd1B Ge1A 49.76(9) 3_566 1_565
Ge3 Gd1B Ge1A 138.93(7) 3_566 1_565
Ge1A Gd1B Ge2 83.14(7) 2_564 3_565
Ge3 Gd1B Ge2 84.02(7) 2_564 3_565
Ge1A Gd1B Ge2 139.55(8) 3_566 3_565
Ge3 Gd1B Ge2 50.07(6) 3_566 3_565
Ge1A Gd1B Ge2 167.99(8) 1_565 3_565
Ge1A Gd1B Eu3 146.27(7) 2_564 3_566
Ge3 Gd1B Eu3 53.74(6) 2_564 3_566
Ge1A Gd1B Eu3 55.10(6) 3_566 3_566
Ge3 Gd1B Eu3 51.34(5) 3_566 3_566
Ge1A Gd1B Eu3 93.13(6) 1_565 3_566
Ge2 Gd1B Eu3 90.46(6) 3_565 3_566
Ge1A Gd1B Gd3 146.27(7) 2_564 3_566
Ge3 Gd1B Gd3 53.74(6) 2_564 3_566
Ge1A Gd1B Gd3 55.10(6) 3_566 3_566
Ge3 Gd1B Gd3 51.34(5) 3_566 3_566
Ge1A Gd1B Gd3 93.13(6) 1_565 3_566
Ge2 Gd1B Gd3 90.46(6) 3_565 3_566
Eu3 Gd1B Gd3 0.00(6) 3_566 3_566
Ge1A Gd1B Eu3 55.23(6) 2_564 2_564
Ge3 Gd1B Eu3 51.51(5) 2_564 2_564
Ge1A Gd1B Eu3 141.28(6) 3_566 2_564
Ge3 Gd1B Eu3 89.17(6) 3_566 2_564
Ge1A Gd1B Eu3 117.69(7) 1_565 2_564
Ge2 Gd1B Eu3 50.47(5) 3_565 2_564
Eu3 Gd1B Eu3 95.69(5) 3_566 2_564
Gd3 Gd1B Eu3 95.69(5) 3_566 2_564
Ge1A Gd1B Gd3 55.23(6) 2_564 2_564
Ge3 Gd1B Gd3 51.51(5) 2_564 2_564
Ge1A Gd1B Gd3 141.28(6) 3_566 2_564
Ge3 Gd1B Gd3 89.17(6) 3_566 2_564
Ge1A Gd1B Gd3 117.69(7) 1_565 2_564
Ge2 Gd1B Gd3 50.47(5) 3_565 2_564
Eu3 Gd1B Gd3 95.69(5) 3_566 2_564
Gd3 Gd1B Gd3 95.69(5) 3_566 2_564
Eu3 Gd1B Gd3 0.00(6) 2_564 2_564
Ge1A Gd1B Gd2A 104.80(6) 2_564 4_566
Ge3 Gd1B Gd2A 133.57(6) 2_564 4_566
Ge1A Gd1B Gd2A 48.66(5) 3_566 4_566
Ge3 Gd1B Gd2A 110.52(6) 3_566 4_566
Ge1A Gd1B Gd2A 50.32(5) 1_565 4_566
Ge2 Gd1B Gd2A 139.82(6) 3_565 4_566
Eu3 Gd1B Gd2A 101.36(4) 3_566 4_566
Gd3 Gd1B Gd2A 101.36(4) 3_566 4_566
Eu3 Gd1B Gd2A 159.39(5) 2_564 4_566
Gd3 Gd1B Gd2A 159.39(5) 2_564 4_566
Ge1A Gd1B Eu2A 104.80(6) 2_564 4_566
Ge3 Gd1B Eu2A 133.57(6) 2_564 4_566
Ge1A Gd1B Eu2A 48.66(5) 3_566 4_566
Ge3 Gd1B Eu2A 110.52(6) 3_566 4_566
Ge1A Gd1B Eu2A 50.32(5) 1_565 4_566
Ge2 Gd1B Eu2A 139.82(6) 3_565 4_566
Eu3 Gd1B Eu2A 101.36(4) 3_566 4_566
Gd3 Gd1B Eu2A 101.36(4) 3_566 4_566
Eu3 Gd1B Eu2A 159.39(5) 2_564 4_566
Gd3 Gd1B Eu2A 159.39(5) 2_564 4_566
Gd2A Gd1B Eu2A 0.00(5) 4_566 4_566
Ge1A Gd2A Ge1A 97.47(5) . 2_554
Ge1A Gd2A Ge2 92.44(8) . 4_656
Ge1A Gd2A Ge2 143.21(8) 2_554 4_656
Ge1A Gd2A Ge2 92.93(8) . .
Ge1A Gd2A Ge2 119.66(8) 2_554 .
Ge2 Gd2A Ge2 94.94(8) 4_656 .
Ge1A Gd2A Ge1A 120.05(10) . 4_656
Ge1A Gd2A Ge1A 53.59(10) 2_554 4_656
Ge2 Gd2A Ge1A 90.94(8) 4_656 4_656
Ge2 Gd2A Ge1A 146.23(8) . 4_656
Ge1A Gd2A Ge3 145.70(8) . 1_554
Ge1A Gd2A Ge3 95.06(8) 2_554 1_554
Ge2 Gd2A Ge3 96.36(8) 4_656 1_554
Ge2 Gd2A Ge3 53.37(6) . 1_554
Ge1A Gd2A Ge3 92.95(8) 4_656 1_554
Ge1A Gd2A Gd3 58.59(6) . .
Ge1A Gd2A Gd3 154.68(7) 2_554 .
Ge2 Gd2A Gd3 54.00(6) 4_656 .
Ge2 Gd2A Gd3 59.16(5) . .
Ge1A Gd2A Gd3 143.11(7) 4_656 .
Ge3 Gd2A Gd3 101.25(6) 1_554 .
Ge1A Gd2A Eu3 150.31(7) . 4_656
Ge1A Gd2A Eu3 100.85(7) 2_554 4_656
Ge2 Gd2A Eu3 59.27(5) 4_656 4_656
Ge2 Gd2A Eu3 97.98(6) . 4_656
Ge1A Gd2A Eu3 57.31(6) 4_656 4_656
Ge3 Gd2A Eu3 55.18(6) 1_554 4_656
Gd3 Gd2A Eu3 104.35(5) . 4_656
Ge1A Gd2A Gd3 150.31(7) . 4_656
Ge1A Gd2A Gd3 100.85(7) 2_554 4_656
Ge2 Gd2A Gd3 59.27(5) 4_656 4_656
Ge2 Gd2A Gd3 97.98(6) . 4_656
Ge1A Gd2A Gd3 57.31(6) 4_656 4_656
Ge3 Gd2A Gd3 55.18(6) 1_554 4_656
Gd3 Gd2A Gd3 104.35(5) . 4_656
Eu3 Gd2A Gd3 0.00(6) 4_656 4_656
Ge1A Gd2A Gd1B 65.56(6) . 4_646
Ge1A Gd2A Gd1B 54.30(6) 2_554 4_646
Ge2 Gd2A Gd1B 99.57(6) 4_656 4_646
Ge2 Gd2A Gd1B 154.35(7) . 4_646
Ge1A Gd2A Gd1B 54.89(6) 4_656 4_646
Ge3 Gd2A Gd1B 143.99(6) 1_554 4_646
Gd3 Gd2A Gd1B 114.26(4) . 4_646
Eu3 Gd2A Gd1B 107.60(4) 4_656 4_646
Gd3 Gd2A Gd1B 107.60(4) 4_656 4_646
Ge1A Gd2A Eu1B 65.56(6) . 4_646
Ge1A Gd2A Eu1B 54.30(6) 2_554 4_646
Ge2 Gd2A Eu1B 99.57(6) 4_656 4_646
Ge2 Gd2A Eu1B 154.35(7) . 4_646
Ge1A Gd2A Eu1B 54.89(6) 4_656 4_646
Ge3 Gd2A Eu1B 143.99(6) 1_554 4_646
Gd3 Gd2A Eu1B 114.26(4) . 4_646
Eu3 Gd2A Eu1B 107.60(4) 4_656 4_646
Gd3 Gd2A Eu1B 107.60(4) 4_656 4_646
Gd1B Gd2A Eu1B 0.00(5) 4_646 4_646
Ge1B Gd2B Ge1B 92.08(4) . 2_564
Ge1B Gd2B Ge1B 118.63(10) . 4_656
Ge1B Gd2B Ge1B 72.17(9) 2_564 4_656
Ge1B Gd2B Ge2 92.34(8) . .
Ge1B Gd2B Ge2 109.51(8) 2_564 .
Ge1B Gd2B Ge2 149.02(8) 4_656 .
Ge1B Gd2B Ge3 145.38(8) . 1_554
Ge1B Gd2B Ge3 96.53(8) 2_564 1_554
Ge1B Gd2B Ge3 95.90(8) 4_656 1_554
Ge2 Gd2B Ge3 53.19(6) . 1_554
Ge1B Gd2B Ge2 89.53(7) . 4_656
Ge1B Gd2B Ge2 159.29(9) 2_564 4_656
Ge1B Gd2B Ge2 88.97(8) 4_656 4_656
Ge2 Gd2B Ge2 91.04(8) . 4_656
Ge3 Gd2B Ge2 93.79(8) 1_554 4_656
Ge1B Gd2B Eu3 146.55(7) . 4_656
Ge1B Gd2B Eu3 113.47(7) 2_564 4_656
Ge1B Gd2B Eu3 55.74(6) 4_656 4_656
Ge2 Gd2B Eu3 98.51(6) . 4_656
Ge3 Gd2B Eu3 56.09(6) 1_554 4_656
Ge2 Gd2B Eu3 58.90(5) 4_656 4_656
Ge1B Gd2B Gd3 146.55(7) . 4_656
Ge1B Gd2B Gd3 113.47(7) 2_564 4_656
Ge1B Gd2B Gd3 55.74(6) 4_656 4_656
Ge2 Gd2B Gd3 98.51(6) . 4_656
Ge3 Gd2B Gd3 56.09(6) 1_554 4_656
Ge2 Gd2B Gd3 58.90(5) 4_656 4_656
Eu3 Gd2B Gd3 0.00(6) 4_656 4_656
Ge1B Gd2B Gd3 55.39(6) . .
Ge1B Gd2B Gd3 141.44(7) 2_564 .
Ge1B Gd2B Gd3 138.63(6) 4_656 .
Ge2 Gd2B Gd3 58.28(5) . .
Ge3 Gd2B Gd3 100.76(6) 1_554 .
Ge2 Gd2B Gd3 52.58(6) 4_656 .
Eu3 Gd2B Gd3 104.79(5) 4_656 .
Gd3 Gd2B Gd3 104.79(5) 4_656 .
Ge1B Gd2B Gd1A 57.65(6) . 4_656
Ge1B Gd2B Gd1A 59.68(6) 2_564 4_656
Ge1B Gd2B Gd1A 63.64(6) 4_656 4_656
Ge2 Gd2B Gd1A 145.20(6) . 4_656
Ge3 Gd2B Gd1A 151.61(7) 1_554 4_656
Ge2 Gd2B Gd1A 104.65(6) 4_656 4_656
Eu3 Gd2B Gd1A 116.23(5) 4_656 4_656
Gd3 Gd2B Gd1A 116.23(5) 4_656 4_656
Gd3 Gd2B Gd1A 107.58(4) . 4_656
Ge1B Gd2B Eu1A 57.65(6) . 4_656
Ge1B Gd2B Eu1A 59.68(6) 2_564 4_656
Ge1B Gd2B Eu1A 63.64(6) 4_656 4_656
Ge2 Gd2B Eu1A 145.20(6) . 4_656
Ge3 Gd2B Eu1A 151.61(7) 1_554 4_656
Ge2 Gd2B Eu1A 104.65(6) 4_656 4_656
Eu3 Gd2B Eu1A 116.23(5) 4_656 4_656
Gd3 Gd2B Eu1A 116.23(5) 4_656 4_656
Gd3 Gd2B Eu1A 107.58(4) . 4_656
Gd1A Gd2B Eu1A 0.00(4) 4_656 4_656
Ge2 Gd3 Ge3 91.11(8) 4_656 .
Ge2 Gd3 Ge1B 88.84(8) 4_656 .
Ge3 Gd3 Ge1B 97.62(8) . .
Ge2 Gd3 Ge3 176.72(10) 4_656 4_557
Ge3 Gd3 Ge3 88.88(5) . 4_557
Ge1B Gd3 Ge3 94.41(9) . 4_557
Ge2 Gd3 Ge1A 86.48(9) 4_656 .
Ge3 Gd3 Ge1A 93.48(8) . .
Ge1B Gd3 Ge1A 168.04(7) . .
Ge3 Gd3 Ge1A 90.24(8) 4_557 .
Ge2 Gd3 Ge2 89.40(5) 4_656 .
Ge3 Gd3 Ge2 176.75(9) . .
Ge1B Gd3 Ge2 85.59(7) . .
Ge3 Gd3 Ge2 90.43(7) 4_557 .
Ge1A Gd3 Ge2 83.35(7) . .
Ge2 Gd3 Eu2B 126.88(7) 4_656 4_556
Ge3 Gd3 Eu2B 126.86(7) . 4_556
Ge1B Gd3 Eu2B 54.56(6) . 4_556
Ge3 Gd3 Eu2B 55.29(6) 4_557 4_556
Ge1A Gd3 Eu2B 120.94(7) . 4_556
Ge2 Gd3 Eu2B 54.87(5) . 4_556
Ge2 Gd3 Gd2B 126.88(7) 4_656 4_556
Ge3 Gd3 Gd2B 126.86(7) . 4_556
Ge1B Gd3 Gd2B 54.56(6) . 4_556
Ge3 Gd3 Gd2B 55.29(6) 4_557 4_556
Ge1A Gd3 Gd2B 120.94(7) . 4_556
Ge2 Gd3 Gd2B 54.87(5) . 4_556
Eu2B Gd3 Gd2B 0.00(4) 4_556 4_556
Ge2 Gd3 Gd2A 53.27(6) 4_656 .
Ge3 Gd3 Gd2A 125.77(7) . .
Ge1B Gd3 Gd2A 117.86(6) . .
Ge3 Gd3 Gd2A 124.42(7) 4_557 .
Ge1A Gd3 Gd2A 51.03(5) . .
Ge2 Gd3 Gd2A 52.43(5) . .
Eu2B Gd3 Gd2A 107.29(4) 4_556 .
Gd2B Gd3 Gd2A 107.29(4) 4_556 .
Ge2 Gd3 Eu2A 122.69(7) 4_656 4_556
Ge3 Gd3 Eu2A 125.95(7) . 4_556
Ge1B Gd3 Eu2A 121.26(7) . 4_556
Ge3 Gd3 Eu2A 55.04(6) 4_557 4_556
Ge1A Gd3 Eu2A 53.65(6) . 4_556
Ge2 Gd3 Eu2A 51.37(6) . 4_556
Eu2B Gd3 Eu2A 67.41(4) 4_556 4_556
Gd2B Gd3 Eu2A 67.41(4) 4_556 4_556
Gd2A Gd3 Eu2A 69.43(3) . 4_556
Ge2 Gd3 Gd2A 122.69(7) 4_656 4_556
Ge3 Gd3 Gd2A 125.95(7) . 4_556
Ge1B Gd3 Gd2A 121.26(7) . 4_556
Ge3 Gd3 Gd2A 55.04(6) 4_557 4_556
Ge1A Gd3 Gd2A 53.65(6) . 4_556
Ge2 Gd3 Gd2A 51.37(6) . 4_556
Eu2B Gd3 Gd2A 67.41(4) 4_556 4_556
Gd2B Gd3 Gd2A 67.41(4) 4_556 4_556
Gd2A Gd3 Gd2A 69.43(3) . 4_556
Eu2A Gd3 Gd2A 0.00(5) 4_556 4_556
Ge1A Ge1A Gd2A 135.69(15) 3_556 .
Ge1A Ge1A Eu2A 65.17(10) 3_556 2
Gd2A Ge1A Eu2A 138.60(10) . 2
Ge1A Ge1A Gd2A 65.17(10) 3_556 2
Gd2A Ge1A Gd2A 138.60(10) . 2
Eu2A Ge1A Gd2A 0.00(6) 2 2
Ge1A Ge1A Eu2A 61.24(10) 3_556 4_556
Gd2A Ge1A Eu2A 84.83(7) . 4_556
Eu2A Ge1A Eu2A 126.41(10) 2 4_556
Gd2A Ge1A Eu2A 126.41(10) 2 4_556
Ge1A Ge1A Gd2A 61.24(10) 3_556 4_556
Gd2A Ge1A Gd2A 84.83(7) . 4_556
Eu2A Ge1A Gd2A 126.41(10) 2 4_556
Gd2A Ge1A Gd2A 126.41(10) 2 4_556
Eu2A Ge1A Gd2A 0.00(5) 4_556 4_556
Ge1A Ge1A Gd1B 135.93(14) 3_556 2_565
Gd2A Ge1A Gd1B 88.37(8) . 2_565
Eu2A Ge1A Gd1B 82.43(7) 2 2_565
Gd2A Ge1A Gd1B 82.43(7) 2 2_565
Eu2A Ge1A Gd1B 139.85(10) 4_556 2_565
Gd2A Ge1A Gd1B 139.85(10) 4_556 2_565
Ge1A Ge1A Eu1B 135.93(14) 3_556 2_565
Gd2A Ge1A Eu1B 88.37(8) . 2_565
Eu2A Ge1A Eu1B 82.43(7) 2 2_565
Gd2A Ge1A Eu1B 82.43(7) 2 2_565
Eu2A Ge1A Eu1B 139.85(10) 4_556 2_565
Gd2A Ge1A Eu1B 139.85(10) 4_556 2_565
Gd1B Ge1A Eu1B 0.0 2_565 2_565
Ge1A Ge1A Gd1B 66.18(10) 3_556 3_566
Gd2A Ge1A Gd1B 140.20(11) . 3_566
Eu2A Ge1A Gd1B 77.04(7) 2 3_566
Gd2A Ge1A Gd1B 77.04(7) 2 3_566
Eu2A Ge1A Gd1B 81.87(7) 4_556 3_566
Gd2A Ge1A Gd1B 81.87(7) 4_556 3_566
Gd1B Ge1A Gd1B 78.45(6) 2_565 3_566
Eu1B Ge1A Gd1B 78.45(6) 2_565 3_566
Ge1A Ge1A Eu1B 66.18(10) 3_556 3_566
Gd2A Ge1A Eu1B 140.20(11) . 3_566
Eu2A Ge1A Eu1B 77.04(7) 2 3_566
Gd2A Ge1A Eu1B 77.04(7) 2 3_566
Eu2A Ge1A Eu1B 81.87(7) 4_556 3_566
Gd2A Ge1A Eu1B 81.87(7) 4_556 3_566
Gd1B Ge1A Eu1B 78.45(6) 2_565 3_566
Eu1B Ge1A Eu1B 78.45(6) 2_565 3_566
Gd1B Ge1A Eu1B 0.00(4) 3_566 3_566
Ge1A Ge1A Gd3 116.28(15) 3_556 .
Gd2A Ge1A Gd3 70.38(6) . .
Eu2A Ge1A Gd3 140.97(9) 2 .
Gd2A Ge1A Gd3 140.97(9) 2 .
Eu2A Ge1A Gd3 69.04(7) 4_556 .
Gd2A Ge1A Gd3 69.04(7) 4_556 .
Gd1B Ge1A Gd3 71.40(7) 2_565 .
Eu1B Ge1A Gd3 71.40(7) 2_565 .
Gd1B Ge1A Gd3 69.83(7) 3_566 .
Eu1B Ge1A Gd3 69.83(7) 3_566 .
Gd2B Ge1B Eu2B 147.10(11) . 2_565
Gd2B Ge1B Gd2B 147.10(11) . 2_565
Eu2B Ge1B Gd2B 0.00(4) 2_565 2_565
Gd2B Ge1B Eu2B 87.51(7) . 4_556
Eu2B Ge1B Eu2B 107.82(9) 2_565 4_556
Gd2B Ge1B Eu2B 107.82(9) 2_565 4_556
Gd2B Ge1B Gd2B 87.51(7) . 4_556
Eu2B Ge1B Gd2B 107.82(9) 2_565 4_556
Gd2B Ge1B Gd2B 107.82(9) 2_565 4_556
Eu2B Ge1B Gd2B 0.00(5) 4_556 4_556
Gd2B Ge1B Eu1A 92.24(8) . 2_565
Eu2B Ge1B Eu1A 93.98(8) 2_565 2_565
Gd2B Ge1B Eu1A 93.98(8) 2_565 2_565
Eu2B Ge1B Eu1A 139.39(10) 4_556 2_565
Gd2B Ge1B Eu1A 139.39(10) 4_556 2_565
Gd2B Ge1B Gd1A 92.24(8) . 2_565
Eu2B Ge1B Gd1A 93.98(8) 2_565 2_565
Gd2B Ge1B Gd1A 93.98(8) 2_565 2_565
Eu2B Ge1B Gd1A 139.39(10) 4_556 2_565
Gd2B Ge1B Gd1A 139.39(10) 4_556 2_565
Eu1A Ge1B Gd1A 0.00(6) 2_565 2_565
Gd2B Ge1B Gd3 73.39(7) . .
Eu2B Ge1B Gd3 138.91(9) 2_565 .
Gd2B Ge1B Gd3 138.91(9) 2_565 .
Eu2B Ge1B Gd3 69.70(7) 4_556 .
Gd2B Ge1B Gd3 69.70(7) 4_556 .
Eu1A Ge1B Gd3 71.37(7) 2_565 .
Gd1A Ge1B Gd3 71.37(7) 2_565 .
Gd2B Ge1B Gd1A 71.96(7) . 4_656
Eu2B Ge1B Gd1A 76.99(8) 2_565 4_656
Gd2B Ge1B Gd1A 76.99(8) 2_565 4_656
Eu2B Ge1B Gd1A 135.42(9) 4_556 4_656
Gd2B Ge1B Gd1A 135.42(9) 4_556 4_656
Eu1A Ge1B Gd1A 81.99(7) 2_565 4_656
Gd1A Ge1B Gd1A 81.99(7) 2_565 4_656
Gd3 Ge1B Gd1A 134.87(10) . 4_656
Gd2B Ge1B Eu1A 71.96(7) . 4_656
Eu2B Ge1B Eu1A 76.99(8) 2_565 4_656
Gd2B Ge1B Eu1A 76.99(8) 2_565 4_656
Eu2B Ge1B Eu1A 135.42(9) 4_556 4_656
Gd2B Ge1B Eu1A 135.42(9) 4_556 4_656
Eu1A Ge1B Eu1A 81.99(7) 2_565 4_656
Gd1A Ge1B Eu1A 81.99(7) 2_565 4_656
Gd3 Ge1B Eu1A 134.87(10) . 4_656
Gd1A Ge1B Eu1A 0.00(6) 4_656 4_656
Gd2B Ge1B Gd1A 142.84(10) . 3_566
Eu2B Ge1B Gd1A 69.95(6) 2_565 3_566
Gd2B Ge1B Gd1A 69.95(6) 2_565 3_566
Eu2B Ge1B Gd1A 77.88(7) 4_556 3_566
Gd2B Ge1B Gd1A 77.88(7) 4_556 3_566
Eu1A Ge1B Gd1A 78.18(6) 2_565 3_566
Gd1A Ge1B Gd1A 78.18(6) 2_565 3_566
Gd3 Ge1B Gd1A 69.52(6) . 3_566
Gd1A Ge1B Gd1A 139.77(9) 4_656 3_566
Eu1A Ge1B Gd1A 139.77(9) 4_656 3_566
Gd2B Ge1B Eu1A 142.84(10) . 3_566
Eu2B Ge1B Eu1A 69.95(6) 2_565 3_566
Gd2B Ge1B Eu1A 69.95(6) 2_565 3_566
Eu2B Ge1B Eu1A 77.88(7) 4_556 3_566
Gd2B Ge1B Eu1A 77.88(7) 4_556 3_566
Eu1A Ge1B Eu1A 78.18(6) 2_565 3_566
Gd1A Ge1B Eu1A 78.18(6) 2_565 3_566
Gd3 Ge1B Eu1A 69.52(6) . 3_566
Gd1A Ge1B Eu1A 139.77(9) 4_656 3_566
Eu1A Ge1B Eu1A 139.77(9) 4_656 3_566
Gd1A Ge1B Eu1A 0.00(7) 3_566 3_566
Gd2B Ge1B Ge1B 131.69(12) . 3_566
Eu2B Ge1B Ge1B 55.03(8) 2_565 3_566
Gd2B Ge1B Ge1B 55.03(8) 2_565 3_566
Eu2B Ge1B Ge1B 52.80(7) 4_556 3_566
Gd2B Ge1B Ge1B 52.80(7) 4_556 3_566
Eu1A Ge1B Ge1B 135.36(12) 2_565 3_566
Gd1A Ge1B Ge1B 135.36(12) 2_565 3_566
Gd3 Ge1B Ge1B 109.39(12) . 3_566
Gd1A Ge1B Ge1B 115.13(13) 4_656 3_566
Eu1A Ge1B Ge1B 115.13(13) 4_656 3_566
Gd1A Ge1B Ge1B 62.12(8) 3_566 3_566
Eu1A Ge1B Ge1B 62.12(8) 3_566 3_566
Gd2B Ge1B Gd1A 85.28(7) . .
Eu2B Ge1B Gd1A 75.44(7) 2_565 .
Gd2B Ge1B Gd1A 75.44(7) 2_565 .
Eu2B Ge1B Gd1A 65.98(6) 4_556 .
Gd2B Ge1B Gd1A 65.98(6) 4_556 .
Eu1A Ge1B Gd1A 154.49(10) 2_565 .
Gd1A Ge1B Gd1A 154.49(10) 2_565 .
Gd3 Ge1B Gd1A 131.24(9) . .
Gd1A Ge1B Gd1A 73.08(6) 4_656 .
Eu1A Ge1B Gd1A 73.08(6) 4_656 .
Gd1A Ge1B Gd1A 118.01(8) 3_566 .
Eu1A Ge1B Gd1A 118.01(8) 3_566 .
Ge1B Ge1B Gd1A 55.89(8) 3_566 .
Ge3 Ge2 Eu2A 140.45(11) 1_554 4_556
Ge3 Ge2 Gd2A 140.45(11) 1_554 4_556
Eu2A Ge2 Gd2A 0.00(6) 4_556 4_556
Ge3 Ge2 Eu3 115.81(9) 1_554 4_556
Eu2A Ge2 Eu3 72.73(7) 4_556 4_556
Gd2A Ge2 Eu3 72.73(7) 4_556 4_556
Ge3 Ge2 Gd3 115.81(9) 1_554 4_556
Eu2A Ge2 Gd3 72.73(7) 4_556 4_556
Gd2A Ge2 Gd3 72.73(7) 4_556 4_556
Eu3 Ge2 Gd3 0.00(6) 4_556 4_556
Ge3 Ge2 Gd2A 65.01(7) 1_554 .
Eu2A Ge2 Gd2A 84.91(7) 4_556 .
Gd2A Ge2 Gd2A 84.91(7) 4_556 .
Eu3 Ge2 Gd2A 142.21(11) 4_556 .
Gd3 Ge2 Gd2A 142.21(11) 4_556 .
Ge3 Ge2 Gd2B 63.80(8) 1_554 .
Eu2A Ge2 Gd2B 138.22(9) 4_556 .
Gd2A Ge2 Gd2B 138.22(9) 4_556 .
Eu3 Ge2 Gd2B 136.18(10) 4_556 .
Gd3 Ge2 Gd2B 136.18(10) 4_556 .
Gd2A Ge2 Gd2B 80.13(7) . .
Ge3 Ge2 Eu2B 139.55(11) 1_554 4_556
Eu2A Ge2 Eu2B 79.89(6) 4_556 4_556
Gd2A Ge2 Eu2B 79.89(6) 4_556 4_556
Eu3 Ge2 Eu2B 71.65(6) 4_556 4_556
Gd3 Ge2 Eu2B 71.65(6) 4_556 4_556
Gd2A Ge2 Eu2B 134.64(8) . 4_556
Gd2B Ge2 Eu2B 83.44(7) . 4_556
Ge3 Ge2 Gd2B 139.55(11) 1_554 4_556
Eu2A Ge2 Gd2B 79.89(6) 4_556 4_556
Gd2A Ge2 Gd2B 79.89(6) 4_556 4_556
Eu3 Ge2 Gd2B 71.65(6) 4_556 4_556
Gd3 Ge2 Gd2B 71.65(6) 4_556 4_556
Gd2A Ge2 Gd2B 134.64(8) . 4_556
Gd2B Ge2 Gd2B 83.44(7) . 4_556
Eu2B Ge2 Gd2B 0.00(5) 4_556 4_556
Ge2 Ge3 Gd3 117.82(10) 1_556 .
Ge2 Ge3 Eu2B 63.01(8) 1_556 1_556
Gd3 Ge3 Eu2B 136.99(10) . 1_556
Ge2 Ge3 Gd2B 63.01(8) 1_556 1_556
Gd3 Ge3 Gd2B 136.99(10) . 1_556
Eu2B Ge3 Gd2B 0.00(5) 1_556 1_556
Ge2 Ge3 Eu2A 61.62(7) 1_556 1_556
Gd3 Ge3 Eu2A 142.88(10) . 1_556
Eu2B Ge3 Eu2A 78.40(6) 1_556 1_556
Gd2B Ge3 Eu2A 78.40(6) 1_556 1_556
Ge2 Ge3 Gd2A 61.62(7) 1_556 1_556
Gd3 Ge3 Gd2A 142.88(10) . 1_556
Eu2B Ge3 Gd2A 78.40(6) 1_556 1_556
Gd2B Ge3 Gd2A 78.40(6) 1_556 1_556
Eu2A Ge3 Gd2A 0.00(6) 1_556 1_556
Ge2 Ge3 Eu3 115.89(8) 1_556 4_657
Gd3 Ge3 Eu3 126.19(9) . 4_657
Eu2B Ge3 Eu3 68.62(6) 1_556 4_657
Gd2B Ge3 Eu3 68.62(6) 1_556 4_657
Eu2A Ge3 Eu3 69.77(6) 1_556 4_657
Gd2A Ge3 Eu3 69.77(6) 1_556 4_657
Ge2 Ge3 Gd3 115.89(8) 1_556 4_657
Gd3 Ge3 Gd3 126.19(9) . 4_657
Eu2B Ge3 Gd3 68.62(6) 1_556 4_657
Gd2B Ge3 Gd3 68.62(6) 1_556 4_657
Eu2A Ge3 Gd3 69.77(6) 1_556 4_657
Gd2A Ge3 Gd3 69.77(6) 1_556 4_657
Eu3 Ge3 Gd3 0.00(7) 4_657 4_657
Ge2 Ge3 Gd1B 133.69(11) 1_556 2_565
Gd3 Ge3 Gd1B 73.95(6) . 2_565
Eu2B Ge3 Gd1B 140.04(9) 1_556 2_565
Gd2B Ge3 Gd1B 140.04(9) 1_556 2_565
Eu2A Ge3 Gd1B 82.39(7) 1_556 2_565
Gd2A Ge3 Gd1B 82.39(7) 1_556 2_565
Eu3 Ge3 Gd1B 71.94(7) 4_657 2_565
Gd3 Ge3 Gd1B 71.94(7) 4_657 2_565
Ge2 Ge3 Eu1B 133.69(11) 1_556 2_565
Gd3 Ge3 Eu1B 73.95(6) . 2_565
Eu2B Ge3 Eu1B 140.04(9) 1_556 2_565
Gd2B Ge3 Eu1B 140.04(9) 1_556 2_565
Eu2A Ge3 Eu1B 82.39(7) 1_556 2_565
Gd2A Ge3 Eu1B 82.39(7) 1_556 2_565
Eu3 Ge3 Eu1B 71.94(7) 4_657 2_565
Gd3 Ge3 Eu1B 71.94(7) 4_657 2_565
Gd1B Ge3 Eu1B 0.00(6) 2_565 2_565
Ge2 Ge3 Gd1A 132.49(11) 1_556 2_565
Gd3 Ge3 Gd1A 70.92(6) . 2_565
Eu2B Ge3 Gd1A 79.64(7) 1_556 2_565
Gd2B Ge3 Gd1A 79.64(7) 1_556 2_565
Eu2A Ge3 Gd1A 140.00(9) 1_556 2_565
Gd2A Ge3 Gd1A 140.00(9) 1_556 2_565
Eu3 Ge3 Gd1A 71.21(7) 4_657 2_565
Gd3 Ge3 Gd1A 71.21(7) 4_657 2_565
Gd1B Ge3 Gd1A 93.77(7) 2_565 2_565
Eu1B Ge3 Gd1A 93.77(7) 2_565 2_565

loop_
_geom_bond_atom_site_label_1
_geom_bond_atom_site_label_2
_geom_bond_distance
_geom_bond_site_symmetry_2
Gd1A Ge1B 3.018(3) 2_564
Gd1A Ge3 3.112(3) 2_564
Gd1A Ge1B 3.161(3) 4_556
Gd1A Ge1B 3.270(3) 3_566
Gd1A Ge3 3.293(3) 3_566
Gd1A Ge2 3.298(3) 3_565
Gd1A Ge1B 3.491(3) .
Gd1A Eu3 3.536(2) 2_564
Gd1A Gd3 3.536(2) 2_564
Gd1A Eu2B 3.5584(19) 4_556
Gd1A Gd2B 3.5584(19) 4_556
Gd1A Eu3 3.6047(18) 3_566
Gd1B Ge1A 3.099(3) 2_564
Gd1B Ge3 3.102(3) 2_564
Gd1B Ge1A 3.171(3) 3_566
Gd1B Ge3 3.190(3) 3_566
Gd1B Ge1A 3.226(3) 1_565
Gd1B Ge2 3.240(3) 3_565
Gd1B Eu3 3.6301(18) 3_566
Gd1B Gd3 3.6301(18) 3_566
Gd1B Eu3 3.6594(19) 2_564
Gd1B Gd3 3.6594(19) 2_564
Gd1B Gd2A 3.8051(18) 4_566
Gd1B Eu2A 3.8051(18) 4_566
Gd2A Ge1A 2.889(3) .
Gd2A Ge1A 2.932(3) 2_554
Gd2A Ge2 2.938(3) 4_656
Gd2A Ge2 2.984(3) .
Gd2A Ge1A 3.035(3) 4_656
Gd2A Ge3 3.074(3) 1_554
Gd2A Gd3 3.5005(17) .
Gd2A Eu3 3.5190(19) 4_656
Gd2A Gd3 3.5190(19) 4_656
Gd2A Gd1B 3.8051(18) 4_646
Gd2A Eu1B 3.8051(18) 4_646
Gd2B Ge1B 2.883(3) .
Gd2B Ge1B 2.917(3) 2_564
Gd2B Ge1B 3.001(3) 4_656
Gd2B Ge2 3.029(3) .
Gd2B Ge3 3.050(3) 1_554
Gd2B Ge2 3.087(3) 4_656
Gd2B Eu3 3.4545(18) 4_656
Gd2B Gd3 3.4545(18) 4_656
Gd2B Gd3 3.5441(17) .
Gd2B Gd1A 3.5584(19) 4_656
Gd2B Eu1A 3.5584(19) 4_656
Gd3 Ge2 2.966(3) 4_656
Gd3 Ge3 2.981(2) .
Gd3 Ge1B 3.044(3) .
Gd3 Ge3 3.079(3) 4_557
Gd3 Ge1A 3.172(3) .
Gd3 Ge2 3.232(2) .
Gd3 Eu2B 3.4546(18) 4_556
Gd3 Gd2B 3.4546(18) 4_556
Gd3 Eu2A 3.5190(19) 4_556
Gd3 Gd2A 3.5190(19) 4_556
Ge1A Ge1A 2.691(6) 3_556
Ge1A Eu2A 2.932(3) 2
Ge1A Gd2A 2.932(3) 2
Ge1A Eu2A 3.035(3) 4_556
Ge1A Gd2A 3.035(3) 4_556
Ge1A Gd1B 3.099(3) 2_565
Ge1A Eu1B 3.099(3) 2_565
Ge1A Gd1B 3.171(3) 3_566
Ge1A Eu1B 3.171(3) 3_566
Ge1B Eu2B 2.917(3) 2_565
Ge1B Gd2B 2.917(3) 2_565
Ge1B Eu2B 3.001(3) 4_556
Ge1B Gd2B 3.001(3) 4_556
Ge1B Eu1A 3.018(3) 2_565
Ge1B Gd1A 3.018(3) 2_565
Ge1B Gd1A 3.161(3) 4_656
Ge1B Eu1A 3.161(3) 4_656
Ge1B Gd1A 3.270(3) 3_566
Ge1B Eu1A 3.270(3) 3_566
Ge1B Ge1B 3.486(5) 3_566
Ge2 Ge3 2.721(3) 1_554
Ge2 Eu2A 2.938(3) 4_556
Ge2 Gd2A 2.938(3) 4_556
Ge2 Eu3 2.966(3) 4_556
Ge2 Gd3 2.966(3) 4_556
Ge2 Eu2B 3.087(3) 4_556
Ge2 Gd2B 3.087(3) 4_556
Ge3 Ge2 2.721(3) 1_556
Ge3 Eu2B 3.050(3) 1_556
Ge3 Gd2B 3.050(3) 1_556
Ge3 Eu2A 3.074(3) 1_556
Ge3 Gd2A 3.074(3) 1_556
Ge3 Eu3 3.079(3) 4_657
Ge3 Gd3 3.079(3) 4_657
Ge3 Gd1B 3.102(3) 2_565
Ge3 Eu1B 3.102(3) 2_565
Ge3 Gd1A 3.112(3) 2_565
